data_6000614
loop_
_publ_author_name
'Kaskel, S.'
'Hohlwein, D.'
'Strahle, J.'

_publ_section_title
;
 Study of ammonolysis reactions with in situ X-ray diffraction: Detection
 and crystal structure of Li0.84W1.16N2
;
_journal_name_full 'Journal of Solid State Chemistry'
_journal_page_first 154
_journal_page_last 159
_journal_paper_doi 10.1006/jssc.1998.7767
_journal_volume 138
_journal_year 1998
_chemical_formula_sum 'Li0.84 N2 W1.16'
_space_group_name_H-M_alt 'P 63/m m c'
_cell_angle_alpha 90.000
_cell_angle_beta 90.000
_cell_angle_gamma 120.000
_cell_length_a 2.8809
_cell_length_b 2.8809
_cell_length_c 10.3456
_cell_volume 74.36
_cod_database_code 6000614

loop_
_atom_site_label
_atom_site_fract_x
_atom_site_fract_y
_atom_site_fract_z
? ? ? ?
